data_7024730
loop_
_publ_author_name
'Chilas, George I.'
'Lalioti, Nicolia'
'Vaimakis, Tiverios'
'Kubicki, Maciej'
'Kabanos, Themistoklis'

_publ_section_title
;
 Hydrothermal syntheses, crystal structures and physicochemical properties
 of 2-D and 3-D inorganic coordination cobalt(II)-sulfite polymers.
;
_journal_issue 35
_journal_name_full 'Dalton transactions (Cambridge, England : 2003)'
_journal_page_first 8296
_journal_page_last 8305
_journal_paper_doi 10.1039/b920710d
_journal_volume 39
_journal_year 2010
_chemical_formula_moiety 'Co3 H18 N6 O18 S6, 2(H2 O), 4(H4 N)'
_chemical_formula_sum 'Co3 H38 N10 O20 S6'
_chemical_formula_weight 867.55
_chemical_name_systematic
;
?
;
_space_group_IT_number 148
_symmetry_cell_setting trigonal
_symmetry_space_group_name_Hall '-R 3'
_symmetry_space_group_name_H-M 'R -3 :H'
_atom_sites_solution_hydrogens geom
_atom_sites_solution_primary direct
_atom_sites_solution_secondary difmap
_audit_creation_method SHELXL-97
_cell_angle_alpha 90.00
_cell_angle_beta 90.00
_cell_angle_gamma 120.00
_cell_formula_units_Z 3
_cell_length_a 9.9242(5)
_cell_length_b 9.9242(5)
_cell_length_c 30.2127(18)
_cell_measurement_reflns_used 8379
_cell_measurement_temperature 295(1)
_cell_measurement_theta_max 22
_cell_measurement_theta_min 3
_cell_volume 2577.0(2)
_computing_cell_refinement
;
CrysAlis RED (Oxford Diffraction, 2006)
;
_computing_data_collection
;
CrysAlis CCD (Oxford Diffraction, 2006)
;
_computing_data_reduction
;
CrysAlis RED (Oxford Diffraction, 2006)
;
_computing_molecular_graphics 'Siemens (1989), Farrugia (1999)'
_computing_publication_material 'SHELXL97 (Sheldrick, 1997)'
_computing_structure_refinement 'SHELXL-97 (Sheldrick, 1997)'
_computing_structure_solution 'SHELXS-97 (Sheldrick, 1997)'
_diffrn_ambient_temperature 295(1)
_diffrn_measured_fraction_theta_full 1.000
_diffrn_measured_fraction_theta_max 1.000
_diffrn_measurement_device_type 'KUMA KM4CCD four-circle diffractometer'
_diffrn_measurement_method '\w scan'
_diffrn_radiation_monochromator graphite
_diffrn_radiation_source 'fine-focus sealed tube'
_diffrn_radiation_type MoK\a
_diffrn_radiation_wavelength 0.71073
_diffrn_reflns_av_R_equivalents 0.0201
_diffrn_reflns_av_sigmaI/netI 0.0102
_diffrn_reflns_limit_h_max 11
_diffrn_reflns_limit_h_min -11
_diffrn_reflns_limit_k_max 10
_diffrn_reflns_limit_k_min -11
_diffrn_reflns_limit_l_max 35
_diffrn_reflns_limit_l_min -35
_diffrn_reflns_number 8406
_diffrn_reflns_theta_full 24.98
_diffrn_reflns_theta_max 24.98
_diffrn_reflns_theta_min 2.02
_exptl_absorpt_coefficient_mu 1.873
_exptl_absorpt_correction_T_max 0.687
_exptl_absorpt_correction_T_min 0.381
_exptl_absorpt_correction_type multi-scan
_exptl_absorpt_process_details
;
CrysAlis RED, Oxford Diffraction Ltd.,
Version 1.171.32.5 (release 08-05-2007 CrysAlis171 .NET)
(compiled May 8 2007,13:10:02)
Empirical absorption correction using spherical harmonics,
implemented in SCALE3 ABSPACK scaling algorithm.
;
_exptl_crystal_colour blue
_exptl_crystal_density_diffrn 1.677
_exptl_crystal_density_method 'not measured'
_exptl_crystal_description prism
_exptl_crystal_F_000 1335
_exptl_crystal_size_max 0.5
_exptl_crystal_size_mid 0.2
_exptl_crystal_size_min 0.2
_refine_diff_density_max 1.840
_refine_diff_density_min -0.901
_refine_diff_density_rms 0.345
_refine_ls_extinction_method none
_refine_ls_goodness_of_fit_ref 1.229
_refine_ls_hydrogen_treatment constr
_refine_ls_matrix_type full
_refine_ls_number_parameters 67
_refine_ls_number_reflns 1012
_refine_ls_number_restraints 12
_refine_ls_restrained_S_all 1.242
_refine_ls_R_factor_all 0.0607
_refine_ls_R_factor_gt 0.0547
_refine_ls_shift/su_max 0.000
_refine_ls_shift/su_mean 0.000
_refine_ls_structure_factor_coef Fsqd
_refine_ls_weighting_details 'calc w=1/[\s^2^(Fo^2^)+(0.1821P)^2^+3.4752P] where P=(Fo^2^+2Fc^2^)/3'
_refine_ls_weighting_scheme calc
_refine_ls_wR_factor_gt 0.2255
_refine_ls_wR_factor_ref 0.2307
_reflns_number_gt 982
_reflns_number_total 1012
_reflns_threshold_expression >2sigma(I)
_cod_data_source_file b920710d.txt
_cod_data_source_block 3
_cod_original_sg_symbol_H-M 'R -3'
_cod_database_code 7024730

loop_
_symmetry_equiv_pos_as_xyz
'x, y, z'
'-y, x-y, z'
'-x+y, -x, z'
'x+2/3, y+1/3, z+1/3'
'-y+2/3, x-y+1/3, z+1/3'
'-x+y+2/3, -x+1/3, z+1/3'
'x+1/3, y+2/3, z+2/3'
'-y+1/3, x-y+2/3, z+2/3'
'-x+y+1/3, -x+2/3, z+2/3'
'-x, -y, -z'
'y, -x+y, -z'
'x-y, x, -z'
'-x+2/3, -y+1/3, -z+1/3'
'y+2/3, -x+y+1/3, -z+1/3'
'x-y+2/3, x+1/3, -z+1/3'
'-x+1/3, -y+2/3, -z+2/3'
'y+1/3, -x+y+2/3, -z+2/3'
'x-y+1/3, x+2/3, -z+2/3'

loop_
_atom_site_label
_atom_site_type_symbol
_atom_site_fract_x
_atom_site_fract_y
_atom_site_fract_z
_atom_site_U_iso_or_equiv
_atom_site_adp_type
_atom_site_occupancy
_atom_site_symmetry_multiplicity
_atom_site_calc_flag
_atom_site_refinement_flags
_atom_site_disorder_assembly
_atom_site_disorder_group
Co1 Co 0.0000 0.0000 0.12823(3) 0.0195(5) Uani 1 3 d S . .
Co2 Co 0.0000 0.0000 0.0000 0.0206(6) Uani 1 6 d S . .
S1 S 0.21406(11) 0.13441(12) 0.08802(3) 0.0263(6) Uani 1 1 d . . .
O11 O 0.2625(5) 0.3012(4) 0.09062(14) 0.0569(12) Uani 1 1 d . . .
O12 O 0.3407(4) 0.1134(5) 0.10585(12) 0.0471(11) Uani 1 1 d . . .
O13 O 0.1954(3) 0.0867(4) 0.04038(9) 0.0337(9) Uani 1 1 d . . .
N1 N 0.1117(5) -0.0756(4) 0.16704(13) 0.0319(9) Uani 1 1 d . . .
H11 H 0.1759 0.0007 0.1850 0.038 Uiso 1 1 calc R . .
H12 H 0.1662 -0.1053 0.1503 0.038 Uiso 1 1 calc R . .
H13 H 0.0428 -0.1560 0.1830 0.038 Uiso 1 1 calc R . .
N1A N 0.2581(18) 0.4582(12) 0.0163(4) 0.110(5) Uani 0.66667 1 d PU A 1
H3A H 0.1782 0.4714 0.0244 0.132 Uiso 0.66667 1 d PR A 1
H4A H 0.3330 0.5484 0.0048 0.132 Uiso 0.66667 1 d PR A 1
H1A H 0.2954 0.4333 0.0401 0.132 Uiso 0.66667 1 d PR A 1
H2A H 0.2255 0.3828 -0.0044 0.132 Uiso 0.66667 1 d PR A 1
O1B O 0.1439(18) 0.4443(12) 0.0232(4) 0.091(5) Uani 0.33333 1 d PRU A 2
H1B H 0.1794 0.4186 0.0483 0.109 Uiso 0.33333 1 d PR A 2
H2B H 0.1108 0.3644 0.0027 0.109 Uiso 0.33333 1 d PR A 2

loop_
_atom_site_aniso_label
_atom_site_aniso_U_11
_atom_site_aniso_U_22
_atom_site_aniso_U_33
_atom_site_aniso_U_23
_atom_site_aniso_U_13
_atom_site_aniso_U_12
Co1 0.0232(6) 0.0232(6) 0.0120(8) 0.000 0.000 0.0116(3)
Co2 0.0246(7) 0.0246(7) 0.0125(8) 0.000 0.000 0.0123(3)
S1 0.0221(7) 0.0323(8) 0.0169(8) -0.0014(4) -0.0003(3) 0.0079(5)
O11 0.063(3) 0.0310(19) 0.051(2) -0.0020(17) 0.0199(19) 0.0038(19)
O12 0.0295(19) 0.078(3) 0.029(2) 0.0045(16) -0.0036(14) 0.0238(19)
O13 0.0266(15) 0.051(2) 0.0147(16) -0.0012(14) 0.0004(11) 0.0130(15)
N1 0.038(2) 0.038(2) 0.020(2) 0.0055(14) -0.0045(14) 0.0199(18)
N1A 0.134(9) 0.076(7) 0.100(7) -0.012(5) -0.006(7) 0.037(6)
O1B 0.109(10) 0.074(8) 0.087(8) 0.009(7) -0.017(7) 0.043(7)

loop_
_atom_type_symbol
_atom_type_description
_atom_type_scat_dispersion_real
_atom_type_scat_dispersion_imag
_atom_type_scat_source
H H 0.0000 0.0000 'International Tables Vol C Tables 4.2.6.8 and 6.1.1.4'
N N 0.0061 0.0033 'International Tables Vol C Tables 4.2.6.8 and 6.1.1.4'
O O 0.0106 0.0060 'International Tables Vol C Tables 4.2.6.8 and 6.1.1.4'
S S 0.1246 0.1234 'International Tables Vol C Tables 4.2.6.8 and 6.1.1.4'
Co Co 0.3494 0.9721 'International Tables Vol C Tables 4.2.6.8 and 6.1.1.4'

loop_
_geom_angle_atom_site_label_1
_geom_angle_atom_site_label_2
_geom_angle_atom_site_label_3
_geom_angle
_geom_angle_site_symmetry_1
_geom_angle_site_symmetry_3
N1 Co1 N1 89.11(17) 2 3
N1 Co1 N1 89.11(17) 2 .
N1 Co1 N1 89.11(17) 3 .
N1 Co1 S1 90.16(12) 2 2
N1 Co1 S1 87.74(12) 3 2
N1 Co1 S1 176.78(12) . 2
N1 Co1 S1 176.78(12) 2 3
N1 Co1 S1 90.16(12) 3 3
N1 Co1 S1 87.74(12) . 3
S1 Co1 S1 92.95(4) 2 3
N1 Co1 S1 87.74(12) 2 .
N1 Co1 S1 176.78(12) 3 .
N1 Co1 S1 90.16(12) . .
S1 Co1 S1 92.95(4) 2 .
S1 Co1 S1 92.95(4) 3 .
O13 Co2 O13 89.04(11) 10 11
O13 Co2 O13 180.00(13) 10 .
O13 Co2 O13 90.96(11) 11 .
O13 Co2 O13 90.96(11) 10 2
O13 Co2 O13 180.0(2) 11 2
O13 Co2 O13 89.04(11) . 2
O13 Co2 O13 89.04(11) 10 12
O13 Co2 O13 89.04(11) 11 12
O13 Co2 O13 90.96(11) . 12
O13 Co2 O13 90.96(11) 2 12
O13 Co2 O13 90.96(11) 10 3
O13 Co2 O13 90.96(11) 11 3
O13 Co2 O13 89.04(11) . 3
O13 Co2 O13 89.04(11) 2 3
O13 Co2 O13 180.00(19) 12 3
O12 S1 O11 108.4(3) . .
O12 S1 O13 106.6(2) . .
O11 S1 O13 109.0(2) . .
O12 S1 Co1 110.00(16) . .
O11 S1 Co1 108.77(17) . .
O13 S1 Co1 113.94(13) . .
S1 O13 Co2 129.59(19) . .
Co1 N1 H11 109.5 . .
Co1 N1 H12 109.5 . .
H11 N1 H12 109.5 . .
Co1 N1 H13 109.5 . .
H11 N1 H13 109.5 . .
H12 N1 H13 109.5 . .
H3A N1A H4A 108.1 . .
H3A N1A H1A 109.5 . .
H4A N1A H1A 109.5 . .
H3A N1A H2A 109.5 . .
H4A N1A H2A 109.5 . .
H1A N1A H2A 110.6 . .
H1B O1B H2B 109.5 . .

loop_
_geom_bond_atom_site_label_1
_geom_bond_atom_site_label_2
_geom_bond_distance
_geom_bond_site_symmetry_2
Co1 N1 2.000(4) 2
Co1 N1 2.000(4) 3
Co1 N1 2.000(4) .
Co1 S1 2.2213(11) 2
Co1 S1 2.2213(11) 3
Co1 S1 2.2213(11) .
Co2 O13 2.079(3) 10
Co2 O13 2.079(3) 11
Co2 O13 2.079(3) .
Co2 O13 2.079(3) 2
Co2 O13 2.079(3) 12
Co2 O13 2.079(3) 3
S1 O12 1.474(4) .
S1 O11 1.477(4) .
S1 O13 1.498(3) .
N1 H11 0.8900 .
N1 H12 0.8900 .
N1 H13 0.8900 .
N1A H3A 0.9001 .
N1A H4A 0.8999 .
N1A H1A 0.9008 .
N1A H2A 0.9004 .
O1B H1B 0.9241 .
O1B H2B 0.9272 .

loop_
_geom_hbond_atom_site_label_D
_geom_hbond_atom_site_label_H
_geom_hbond_atom_site_label_A
_geom_hbond_distance_DH
_geom_hbond_distance_HA
_geom_hbond_distance_DA
_geom_hbond_angle_DHA
_geom_hbond_site_symmetry_A
N1A H1A O11 0.90 1.93 2.747(12) 150.1 .
O1B H1B O11 0.92 2.15 3.037(14) 159.9 .
N1A H2A O13 0.90 1.96 2.839(12) 166.0 12
O1B H2B O13 0.93 2.11 3.008(13) 161.4 12
N1 H13 O12 0.89 2.08 2.968(5) 172.7 15_445
